data_4325717
loop_
_publ_author_name
'Arnau Arbuse'
'Sukanta Mandal'
'Somnath Maji'
'Ma Angeles Mart\'inez'
'Xavier Fontrodona'
'Diana Utz'
'Frank W. Heinemann'
'Sandra Kisslinger'
'Siegfried Schindler'
'Xavier Sala'
'Antoni Llobet'

_publ_section_title
;
 Ligand Influence over the Formation of Dinuclear [2+2] versus Trinuclear
 [3+3] CuI Schiff Base Macrocyclic Complexes
;
_journal_name_full 'Inorganic Chemistry'
_journal_page_first 6878
_journal_page_last 6889
_journal_paper_doi 10.1021/ic102185y
_journal_volume 50
_journal_year 2011
_chemical_formula_moiety 'C63 H72 Cu3 N12 O3, 3(C F3 O3 S), 2(H2 O)'
_chemical_formula_sum 'C66 H76 Cu3 F9 N12 O14 S3'
_chemical_formula_weight 1719.19
_chemical_name_systematic
; 
 ? 
;
_space_group_IT_number 2
_symmetry_cell_setting triclinic
_symmetry_space_group_name_Hall '-P 1'
_symmetry_space_group_name_H-M 'P -1'
_atom_sites_solution_hydrogens geom
_atom_sites_solution_primary direct
_atom_sites_solution_secondary difmap
_audit_creation_method SHELXL-97
_cell_angle_alpha 104.45(3)
_cell_angle_beta 111.79(3)
_cell_angle_gamma 106.39(3)
_cell_formula_units_Z 2
_cell_length_a 15.72(2)
_cell_length_b 16.73(2)
_cell_length_c 18.04(3)
_cell_measurement_temperature 300(2)
_cell_volume 3878(10)
_computing_structure_refinement 'SHELXL-97 (Sheldrick, 1997)'
_computing_structure_solution 'SHELXS-97 (Sheldrick, 1990)'
_diffrn_ambient_temperature 300(2)
_diffrn_measured_fraction_theta_full 'ACTA 50'
_diffrn_measured_fraction_theta_max 0.950
_diffrn_measurement_device_type ccd
_diffrn_measurement_method 'phi and omega scans'
_diffrn_radiation_monochromator graphite
_diffrn_radiation_source 'fine-focus sealed tube'
_diffrn_radiation_type MoK\a
_diffrn_radiation_wavelength 0.71073
_diffrn_reflns_av_R_equivalents 0.1680
_diffrn_reflns_av_sigmaI/netI 0.3948
_diffrn_reflns_limit_h_max 20
_diffrn_reflns_limit_h_min -20
_diffrn_reflns_limit_k_max 21
_diffrn_reflns_limit_k_min -21
_diffrn_reflns_limit_l_max 23
_diffrn_reflns_limit_l_min -23
_diffrn_reflns_number 44762
_diffrn_reflns_theta_full 'ACTA 50'
_diffrn_reflns_theta_max 28.23
_diffrn_reflns_theta_min 1.94
_exptl_absorpt_coefficient_mu 0.985
_exptl_absorpt_correction_type none
_exptl_crystal_colour blue
_exptl_crystal_density_diffrn 1.472
_exptl_crystal_description needle
_exptl_crystal_F_000 1768
_exptl_crystal_size_max 0.05
_exptl_crystal_size_mid 0.03
_exptl_crystal_size_min 0.01
_platon_squeeze_details
;
;
_refine_diff_density_max 0.768
_refine_diff_density_min -0.469
_refine_diff_density_rms 0.083
_refine_ls_extinction_method none
_refine_ls_goodness_of_fit_ref 0.766
_refine_ls_hydrogen_treatment constr
_refine_ls_matrix_type full
_refine_ls_number_parameters 926
_refine_ls_number_reflns 18202
_refine_ls_number_restraints 25
_refine_ls_restrained_S_all 0.768
_refine_ls_R_factor_all 0.2927
_refine_ls_R_factor_gt 0.0850
_refine_ls_shift/su_max 0.071
_refine_ls_shift/su_mean 0.002
_refine_ls_structure_factor_coef Fsqd
_refine_ls_weighting_details 'calc w=1/[\s^2^(Fo^2^)+(0.0100P)^2^+0.0000P] where P=(Fo^2^+2Fc^2^)/3'
_refine_ls_weighting_scheme calc
_refine_ls_wR_factor_gt 0.1806
_refine_ls_wR_factor_ref 0.2471
_reflns_number_gt 4438
_reflns_number_total 18202
_reflns_threshold_expression >2sigma(I)
_cod_data_source_file ic102185y_si_002_4.cif
_cod_data_source_block 5(CF3SO3)3
_cod_database_code 4325717

loop_
_symmetry_equiv_pos_as_xyz
'x, y, z'
'-x, -y, -z'

loop_
_atom_site_label
_atom_site_type_symbol
_atom_site_fract_x
_atom_site_fract_y
_atom_site_fract_z
_atom_site_U_iso_or_equiv
_atom_site_adp_type
_atom_site_occupancy
_atom_site_symmetry_multiplicity
_atom_site_calc_flag
_atom_site_refinement_flags
_atom_site_disorder_assembly
_atom_site_disorder_group
Cu1 Cu 0.92114(8) 0.30595(7) 1.01663(6) 0.0560(3) Uani 1 1 d . . .
O1 O 1.2974(5) 0.5412(4) 1.1641(4) 0.080(2) Uani 1 1 d . . .
H1B H 1.3498 0.5682 1.1641 0.120 Uiso 1 1 calc R . .
N1 N 0.9740(5) 0.3392(4) 0.9351(4) 0.0565(19) Uani 1 1 d . . .
C1 C 0.9403(7) 0.3383(6) 0.8599(6) 0.063(3) Uani 1 1 d . . .
H1A H 0.9863 0.3619 0.8417 0.076 Uiso 1 1 calc R . .
Cu2 Cu 0.46414(8) 0.19246(7) 0.47698(6) 0.0592(3) Uani 1 1 d . . .
N2 N 1.0794(4) 0.3482(4) 1.1079(4) 0.0437(17) Uani 1 1 d . . .
O2 O 0.5270(5) 0.3907(4) 0.3076(4) 0.0718(18) Uani 1 1 d . . .
H2C H 0.5382 0.4427 0.3108 0.108 Uiso 1 1 calc R . .
C2 C 1.0887(7) 0.3857(6) 0.9878(6) 0.075(3) Uani 1 1 d . . .
H2A H 1.1176 0.3799 0.9488 0.090 Uiso 1 1 calc R . .
H2B H 1.1100 0.4498 1.0196 0.090 Uiso 1 1 calc R . .
Cu3 Cu 0.26926(8) -0.16650(7) 0.74644(6) 0.0606(3) Uani 1 1 d . . .
N3 N 0.8997(5) 0.1857(4) 1.0298(4) 0.0525(18) Uani 1 1 d . . .
O3 O 0.0350(5) -0.1857(4) 0.7515(4) 0.0804(19) Uani 1 1 d . . .
H3C H 0.0109 -0.1483 0.7489 0.121 Uiso 1 1 calc R . .
C3 C 1.1261(6) 0.3443(5) 1.0500(5) 0.060(2) Uani 1 1 d . . .
H3A H 1.1102 0.2815 1.0180 0.072 Uiso 1 1 calc R . .
H3B H 1.1988 0.3764 1.0848 0.072 Uiso 1 1 calc R . .
N4 N 0.3971(6) -0.1778(4) 0.8264(4) 0.0563(19) Uani 1 1 d . . .
C4 C 1.0758(6) 0.2753(5) 1.1391(5) 0.049(2) Uani 1 1 d . . .
H4A H 1.0578 0.2868 1.1854 0.059 Uiso 1 1 calc R . .
H4B H 1.1424 0.2757 1.1633 0.059 Uiso 1 1 calc R . .
N5 N 0.1829(5) -0.3041(4) 0.7342(4) 0.0482(17) Uani 1 1 d . . .
C5 C 1.0021(6) 0.1834(5) 1.0695(6) 0.062(2) Uani 1 1 d . . .
H5A H 0.9992 0.1379 1.0940 0.074 Uiso 1 1 calc R . .
H5B H 1.0226 0.1682 1.0252 0.074 Uiso 1 1 calc R . .
N6 N 0.2126(5) -0.2244(4) 0.6154(4) 0.0499(18) Uani 1 1 d . . .
C6 C 0.8281(7) 0.1119(6) 1.0115(5) 0.058(2) Uani 1 1 d . . .
H6A H 0.8470 0.0684 1.0274 0.070 Uiso 1 1 calc R . .
N7 N 0.4065(5) 0.0521(4) 0.4126(4) 0.0501(18) Uani 1 1 d . . .
C7 C 0.7167(7) 0.0877(6) 0.9671(5) 0.057(2) Uani 1 1 d . . .
N8 N 0.4354(5) 0.1958(4) 0.3492(4) 0.0461(17) Uani 1 1 d . . .
C8 C 0.6528(7) -0.0038(6) 0.9430(5) 0.061(2) Uani 1 1 d . . .
H8A H 0.6802 -0.0443 0.9555 0.073 Uiso 1 1 calc R . .
N9 N 0.6071(5) 0.2797(4) 0.5185(4) 0.0486(18) Uani 1 1 d . . .
C9 C 0.5507(7) -0.0316(6) 0.9012(5) 0.053(2) Uani 1 1 d . . .
N10 N 0.8474(6) 0.3773(5) 1.0419(4) 0.055(2) Uani 1 1 d . . .
C10 C 0.5106(7) 0.0294(6) 0.8827(5) 0.063(3) Uani 1 1 d . . .
H10A H 0.4409 0.0099 0.8543 0.076 Uiso 1 1 calc R . .
N11 N 0.3669(7) 0.2133(5) 0.5132(5) 0.070(2) Uani 1 1 d . . .
C11 C 0.5711(7) 0.1173(6) 0.9052(6) 0.073(3) Uani 1 1 d . . .
H11A H 0.5435 0.1575 0.8923 0.088 Uiso 1 1 calc R . .
C12 C 0.6761(7) 0.1459(6) 0.9484(5) 0.059(2) Uani 1 1 d . . .
H12A H 0.7183 0.2057 0.9643 0.071 Uiso 1 1 calc R . .
N12 N 0.2497(6) -0.0602(5) 0.7971(5) 0.074(2) Uani 1 1 d . . .
C13 C 0.4915(8) -0.1298(6) 0.8781(6) 0.070(3) Uani 1 1 d . . .
H13A H 0.5275 -0.1594 0.9043 0.084 Uiso 1 1 calc R . .
C14 C 0.3645(6) -0.2748(5) 0.8163(6) 0.064(3) Uani 1 1 d . . .
H14A H 0.4108 -0.2788 0.8673 0.076 Uiso 1 1 calc R . .
H14B H 0.3662 -0.3107 0.7660 0.076 Uiso 1 1 calc R . .
C15 C 0.2592(6) -0.3122(5) 0.8052(5) 0.054(2) Uani 1 1 d . . .
H15A H 0.2389 -0.3758 0.7955 0.065 Uiso 1 1 calc R . .
H15B H 0.2608 -0.2809 0.8591 0.065 Uiso 1 1 calc R . .
C16 C 0.1661(6) -0.3615(5) 0.6480(5) 0.054(2) Uani 1 1 d . . .
H16A H 0.1140 -0.4216 0.6269 0.065 Uiso 1 1 calc R . .
H16B H 0.2276 -0.3674 0.6538 0.065 Uiso 1 1 calc R . .
C17 C 0.1350(6) -0.3193(5) 0.5849(5) 0.058(2) Uani 1 1 d . . .
H17A H 0.0712 -0.3170 0.5767 0.070 Uiso 1 1 calc R . .
H17B H 0.1249 -0.3567 0.5291 0.070 Uiso 1 1 calc R . .
C18 C 0.2155(6) -0.2027(5) 0.5517(5) 0.056(2) Uani 1 1 d . . .
H18A H 0.1732 -0.2463 0.4953 0.067 Uiso 1 1 calc R . .
C19 C 0.2821(6) -0.1126(5) 0.5636(5) 0.048(2) Uani 1 1 d . . .
C20 C 0.2933(6) -0.1029(5) 0.4934(5) 0.053(2) Uani 1 1 d . . .
H20A H 0.2598 -0.1535 0.4410 0.064 Uiso 1 1 calc R . .
C21 C 0.3514(6) -0.0225(5) 0.4980(5) 0.047(2) Uani 1 1 d . . .
C22 C 0.4031(7) 0.0525(6) 0.5767(6) 0.071(3) Uani 1 1 d . . .
H22A H 0.4461 0.1073 0.5819 0.085 Uiso 1 1 calc R . .
C23 C 0.3909(7) 0.0461(5) 0.6480(6) 0.067(3) Uani 1 1 d . . .
H23A H 0.4225 0.0970 0.6998 0.080 Uiso 1 1 calc R . .
C24 C 0.3316(6) -0.0364(5) 0.6406(5) 0.058(2) Uani 1 1 d . . .
H24A H 0.3245 -0.0412 0.6884 0.070 Uiso 1 1 calc R . .
C25 C 0.3597(6) -0.0211(5) 0.4205(5) 0.052(2) Uani 1 1 d . . .
H25A H 0.3295 -0.0762 0.3731 0.063 Uiso 1 1 calc R . .
C26 C 0.4070(7) 0.0351(5) 0.3274(5) 0.060(3) Uani 1 1 d . . .
H26A H 0.4741 0.0432 0.3360 0.073 Uiso 1 1 calc R . .
H26B H 0.3609 -0.0271 0.2875 0.073 Uiso 1 1 calc R . .
C27 C 0.3767(6) 0.0980(5) 0.2888(5) 0.056(2) Uani 1 1 d . . .
H27A H 0.3057 0.0821 0.2707 0.067 Uiso 1 1 calc R . .
H27B H 0.3852 0.0895 0.2372 0.067 Uiso 1 1 calc R . .
C28 C 0.5378(7) 0.2285(5) 0.3624(5) 0.052(2) Uani 1 1 d . . .
H28A H 0.5397 0.2456 0.3153 0.063 Uiso 1 1 calc R . .
H28B H 0.5609 0.1804 0.3621 0.063 Uiso 1 1 calc R . .
C29 C 0.6076(7) 0.3104(6) 0.4492(5) 0.062(2) Uani 1 1 d . . .
H29A H 0.6754 0.3342 0.4566 0.075 Uiso 1 1 calc R . .
H29B H 0.5838 0.3580 0.4509 0.075 Uiso 1 1 calc R . .
C30 C 0.6887(7) 0.3152(5) 0.5876(5) 0.058(2) Uani 1 1 d . . .
H30A H 0.7429 0.3587 0.5900 0.069 Uiso 1 1 calc R . .
C31 C 0.7073(7) 0.2947(5) 0.6656(5) 0.056(2) Uani 1 1 d . . .
C32 C 0.8082(7) 0.3205(5) 0.7240(5) 0.055(2) Uani 1 1 d . . .
H32A H 0.8591 0.3500 0.7131 0.066 Uiso 1 1 calc R . .
C33 C 0.7551(7) 0.2577(5) 0.8118(5) 0.057(2) Uani 1 1 d . . .
H33A H 0.7703 0.2435 0.8605 0.069 Uiso 1 1 calc R . .
C34 C 0.8326(8) 0.3021(6) 0.7989(5) 0.060(3) Uani 1 1 d . . .
C35 C 0.6561(7) 0.2333(5) 0.7557(5) 0.060(3) Uani 1 1 d . . .
H35A H 0.6050 0.2022 0.7656 0.072 Uiso 1 1 calc R . .
C36 C 0.6336(7) 0.2556(5) 0.6845(5) 0.055(2) Uani 1 1 d . . .
H36A H 0.5672 0.2438 0.6487 0.065 Uiso 1 1 calc R . .
C37 C 1.1301(6) 0.4398(5) 1.1804(5) 0.058(2) Uani 1 1 d . . .
H37A H 1.0921 0.4406 1.2122 0.070 Uiso 1 1 calc R . .
H37B H 1.1258 0.4842 1.1551 0.070 Uiso 1 1 calc R . .
C38 C 1.2407(3) 0.4708(4) 1.2459(3) 0.049(2) Uani 1 1 d G . .
C39 C 1.3196(4) 0.5216(4) 1.2361(3) 0.054(2) Uani 1 1 d G . .
C40 C 1.4187(4) 0.5520(4) 1.2994(4) 0.068(3) Uani 1 1 d G . .
H40A H 1.4714 0.5859 1.2928 0.081 Uiso 1 1 calc R . .
C41 C 1.4390(4) 0.5315(4) 1.3724(3) 0.070(3) Uani 1 1 d G . .
H41A H 1.5053 0.5518 1.4148 0.084 Uiso 1 1 calc R . .
C42 C 1.3602(5) 0.4807(4) 1.3823(3) 0.068(3) Uani 1 1 d G . .
H42A H 1.3737 0.4671 1.4312 0.082 Uiso 1 1 calc R . .
C43 C 1.2610(5) 0.4504(3) 1.3190(4) 0.066(3) Uani 1 1 d G . .
H43A H 1.2083 0.4164 1.3255 0.079 Uiso 1 1 calc R . .
C44 C 0.3839(6) 0.2533(5) 0.3226(5) 0.053(2) Uani 1 1 d . . .
H44A H 0.4219 0.3141 0.3681 0.064 Uiso 1 1 calc R . .
H44B H 0.3179 0.2299 0.3189 0.064 Uiso 1 1 calc R . .
C45 C 0.3700(5) 0.2604(4) 0.2354(3) 0.056(2) Uani 1 1 d G . .
C46 C 0.4393(4) 0.3309(4) 0.2324(3) 0.064(3) Uani 1 1 d G . .
C47 C 0.4223(5) 0.3376(4) 0.1533(4) 0.077(3) Uani 1 1 d G . .
H47A H 0.4687 0.3848 0.1513 0.092 Uiso 1 1 calc R . .
C48 C 0.3360(6) 0.2738(5) 0.0773(3) 0.081(3) Uani 1 1 d G . .
H48A H 0.3246 0.2783 0.0244 0.097 Uiso 1 1 calc R . .
C49 C 0.2667(4) 0.2033(4) 0.0803(3) 0.067(3) Uani 1 1 d G . .
H49A H 0.2089 0.1606 0.0294 0.080 Uiso 1 1 calc R . .
C50 C 0.2837(4) 0.1966(4) 0.1594(4) 0.067(3) Uani 1 1 d G . .
H50A H 0.2373 0.1495 0.1614 0.081 Uiso 1 1 calc R . .
C51 C 0.0884(6) -0.3337(6) 0.7433(6) 0.059(2) Uani 1 1 d . . .
H51A H 0.1016 -0.2912 0.7981 0.070 Uiso 1 1 calc R . .
H51B H 0.0754 -0.3925 0.7467 0.070 Uiso 1 1 calc R . .
C52 C -0.0064(4) -0.3408(5) 0.6721(4) 0.059(2) Uani 1 1 d G . .
C53 C -0.0285(5) -0.2653(4) 0.6803(4) 0.064(3) Uani 1 1 d G . .
C54 C -0.1165(6) -0.2710(4) 0.6166(5) 0.081(3) Uani 1 1 d G . .
H54A H -0.1313 -0.2205 0.6221 0.097 Uiso 1 1 calc R . .
C55 C -0.1823(4) -0.3523(6) 0.5446(4) 0.087(3) Uani 1 1 d G . .
H55A H -0.2412 -0.3561 0.5020 0.105 Uiso 1 1 calc R . .
C56 C -0.1602(5) -0.4278(4) 0.5364(3) 0.083(3) Uani 1 1 d G . .
H56A H -0.2042 -0.4821 0.4882 0.099 Uiso 1 1 calc R . .
C57 C -0.0722(5) -0.4220(4) 0.6001(4) 0.071(3) Uani 1 1 d G . .
H57A H -0.0574 -0.4725 0.5946 0.085 Uiso 1 1 calc R . .
C58 C 0.7959(7) 0.4109(6) 1.0467(6) 0.054(2) Uani 1 1 d . . .
C59 C 0.7270(7) 0.4524(7) 1.0516(6) 0.084(3) Uani 1 1 d . . .
H59A H 0.6871 0.4504 0.9954 0.127 Uiso 1 1 calc R . .
H59B H 0.7650 0.5144 1.0929 0.127 Uiso 1 1 calc R . .
H59C H 0.6834 0.4197 1.0699 0.127 Uiso 1 1 calc R . .
C60 C 0.3038(9) 0.2019(7) 0.5317(6) 0.073(3) Uani 1 1 d . . .
C61 C 0.2219(9) 0.1839(10) 0.5517(8) 0.133(5) Uani 1 1 d . . .
H61A H 0.1949 0.2282 0.5465 0.199 Uiso 1 1 calc R . .
H61B H 0.2459 0.1871 0.6102 0.199 Uiso 1 1 calc R . .
H61C H 0.1701 0.1244 0.5120 0.199 Uiso 1 1 calc R . .
C62 C 0.2436(8) 0.0048(8) 0.8204(8) 0.089(4) Uani 1 1 d . . .
C63 C 0.2397(10) 0.0940(7) 0.8524(10) 0.153(6) Uani 1 1 d . . .
H63A H 0.3045 0.1374 0.8998 0.230 Uiso 1 1 calc R . .
H63B H 0.1900 0.0875 0.8720 0.230 Uiso 1 1 calc R . .
H63C H 0.2220 0.1147 0.8061 0.230 Uiso 1 1 calc R . .
S2 S 0.5578(3) 0.6941(2) 0.1850(2) 0.0843(8) Uani 1 1 d . . .
F4 F 0.5413(8) 0.6439(8) 0.0335(6) 0.210(5) Uani 1 1 d . . .
F5 F 0.6828(9) 0.6787(8) 0.1291(7) 0.194(4) Uani 1 1 d . . .
O7 O 0.4530(7) 0.6521(8) 0.1480(6) 0.181(5) Uani 1 1 d . . .
O8 O 0.6117(7) 0.6785(6) 0.2594(6) 0.144(3) Uani 1 1 d . . .
O9 O 0.5978(7) 0.7861(5) 0.1976(6) 0.148(3) Uani 1 1 d . . .
C65 C 0.5888(15) 0.6381(13) 0.1060(12) 0.138(5) Uani 1 1 d . . .
S1 S 0.9307(2) 0.60385(18) 0.31023(18) 0.0812(8) Uani 1 1 d . . .
F1 F 0.8720(7) 0.7359(6) 0.3096(8) 0.198(5) Uani 1 1 d . . .
F2 F 0.9649(8) 0.7454(7) 0.4331(8) 0.206(4) Uani 1 1 d . . .
F3 F 1.0261(7) 0.7746(5) 0.3512(7) 0.180(4) Uani 1 1 d . . .
O4 O 0.8466(7) 0.5550(6) 0.3143(7) 0.153(4) Uani 1 1 d . . .
O5 O 0.9185(7) 0.5855(7) 0.2254(5) 0.182(5) Uani 1 1 d . . .
O6 O 1.0261(7) 0.6079(5) 0.3653(5) 0.124(3) Uani 1 1 d . . .
C64 C 0.9420(13) 0.7207(10) 0.3474(11) 0.134(6) Uani 1 1 d . . .
S3 S 0.0456(3) -0.0025(3) 0.1810(3) 0.1226(12) Uani 1 1 d DU A .
F7 F -0.0120(17) -0.127(2) 0.239(2) 0.230(7) Uani 0.459(8) 1 d PD A 1
F8 F 0.1184(16) -0.1102(13) 0.2017(16) 0.181(5) Uani 0.459(8) 1 d PDU A 1
F9 F 0.1459(15) -0.0152(12) 0.3188(12) 0.181(5) Uani 0.459(8) 1 d PD A 1
F7' F 0.0258(18) -0.0646(16) 0.2924(14) 0.230(7) Uani 0.541(8) 1 d PDU A 2
F8' F 0.0009(12) -0.1582(10) 0.1766(12) 0.181(5) Uani 0.541(8) 1 d PD A 2
F9' F 0.1371(12) -0.0929(13) 0.2796(12) 0.194(8) Uani 0.541(8) 1 d PDU A 2
O10 O 0.1140(10) 0.0060(13) 0.1500(11) 0.294(9) Uani 1 1 d . . .
O11 O -0.0487(9) -0.0587(14) 0.1068(8) 0.316(10) Uani 1 1 d . . .
O12 O 0.059(2) 0.0610(10) 0.2381(9) 0.413(17) Uani 1 1 d U . .
F6 F 0.5678(13) 0.5547(7) 0.0975(8) 0.283(8) Uani 1 1 d . . .
C66 C 0.0660(13) -0.0699(9) 0.2346(11) 0.177(6) Uani 1 1 d DU . .

loop_
_atom_site_aniso_label
_atom_site_aniso_U_11
_atom_site_aniso_U_22
_atom_site_aniso_U_33
_atom_site_aniso_U_23
_atom_site_aniso_U_13
_atom_site_aniso_U_12
Cu1 0.0536(7) 0.0552(7) 0.0516(6) 0.0235(5) 0.0202(6) 0.0172(6)
O1 0.072(5) 0.073(4) 0.067(4) 0.031(3) 0.027(4) -0.002(4)
N1 0.063(5) 0.053(4) 0.049(4) 0.020(4) 0.030(4) 0.015(4)
C1 0.066(7) 0.071(6) 0.055(6) 0.035(5) 0.033(6) 0.016(5)
Cu2 0.0736(8) 0.0590(7) 0.0489(6) 0.0296(5) 0.0325(6) 0.0212(6)
N2 0.044(4) 0.046(4) 0.026(3) 0.014(3) 0.011(3) 0.008(3)
O2 0.086(5) 0.052(4) 0.071(4) 0.033(3) 0.031(4) 0.020(4)
C2 0.073(8) 0.090(7) 0.064(6) 0.048(6) 0.027(6) 0.030(6)
Cu3 0.0769(8) 0.0432(6) 0.0522(6) 0.0196(5) 0.0289(6) 0.0143(6)
N3 0.057(5) 0.031(4) 0.049(4) 0.007(3) 0.020(4) 0.006(4)
O3 0.088(5) 0.053(4) 0.075(4) 0.017(3) 0.029(4) 0.016(4)
C3 0.060(6) 0.048(5) 0.039(5) 0.010(4) 0.006(5) 0.006(5)
N4 0.058(5) 0.044(4) 0.059(5) 0.024(4) 0.027(4) 0.008(4)
C4 0.057(6) 0.045(5) 0.057(5) 0.032(4) 0.027(5) 0.027(5)
N5 0.040(4) 0.042(4) 0.047(4) 0.010(3) 0.019(4) 0.006(3)
C5 0.055(6) 0.053(6) 0.071(6) 0.031(5) 0.020(5) 0.023(5)
N6 0.062(5) 0.038(4) 0.046(4) 0.020(3) 0.030(4) 0.007(3)
C6 0.070(7) 0.040(5) 0.050(5) 0.018(4) 0.017(5) 0.018(5)
N7 0.073(5) 0.057(4) 0.040(4) 0.029(3) 0.036(4) 0.033(4)
C7 0.067(7) 0.038(5) 0.055(5) 0.024(4) 0.019(5) 0.014(5)
N8 0.052(5) 0.044(4) 0.050(4) 0.027(3) 0.027(4) 0.017(4)
C8 0.062(7) 0.054(6) 0.063(6) 0.041(5) 0.012(5) 0.026(5)
N9 0.063(5) 0.036(4) 0.036(4) 0.016(3) 0.020(4) 0.011(4)
C9 0.048(6) 0.049(6) 0.040(5) 0.014(4) 0.017(4) -0.001(5)
N10 0.055(5) 0.058(5) 0.046(4) 0.028(4) 0.019(4) 0.017(4)
C10 0.046(6) 0.066(7) 0.070(6) 0.037(5) 0.020(5) 0.014(5)
N11 0.088(7) 0.081(6) 0.057(5) 0.034(4) 0.043(5) 0.039(5)
C11 0.072(8) 0.038(6) 0.064(6) 0.010(5) 0.008(6) 0.005(5)
C12 0.055(6) 0.040(5) 0.046(5) 0.011(4) 0.010(5) -0.005(5)
N12 0.093(7) 0.053(5) 0.087(6) 0.025(5) 0.056(5) 0.028(5)
C13 0.073(7) 0.050(6) 0.071(6) 0.030(5) 0.026(6) 0.012(6)
C14 0.051(6) 0.039(5) 0.097(7) 0.030(5) 0.033(5) 0.014(5)
C15 0.052(6) 0.039(5) 0.066(6) 0.026(4) 0.024(5) 0.013(4)
C16 0.055(6) 0.038(5) 0.057(5) 0.016(4) 0.028(5) 0.005(4)
C17 0.065(6) 0.054(5) 0.041(5) 0.014(4) 0.028(5) 0.006(5)
C18 0.048(6) 0.053(5) 0.052(5) 0.025(4) 0.021(5) 0.002(4)
C19 0.042(5) 0.035(5) 0.050(5) 0.015(4) 0.015(4) 0.004(4)
C20 0.063(6) 0.051(5) 0.031(4) 0.014(4) 0.018(4) 0.013(5)
C21 0.057(6) 0.034(5) 0.049(5) 0.027(4) 0.025(5) 0.009(4)
C22 0.083(7) 0.052(6) 0.069(7) 0.035(5) 0.032(6) 0.013(5)
C23 0.086(7) 0.041(5) 0.049(5) 0.020(4) 0.021(5) 0.007(5)
C24 0.072(7) 0.053(6) 0.050(5) 0.032(5) 0.026(5) 0.020(5)
C25 0.074(7) 0.041(5) 0.044(5) 0.023(4) 0.025(5) 0.028(5)
C26 0.099(7) 0.043(5) 0.068(6) 0.036(5) 0.058(6) 0.030(5)
C27 0.071(6) 0.055(6) 0.051(5) 0.027(5) 0.030(5) 0.030(5)
C28 0.085(7) 0.056(5) 0.036(5) 0.035(4) 0.029(5) 0.040(5)
C29 0.067(7) 0.066(6) 0.064(6) 0.039(5) 0.034(5) 0.026(5)
C30 0.086(7) 0.034(5) 0.051(6) 0.016(4) 0.038(6) 0.015(5)
C31 0.065(7) 0.048(5) 0.044(5) 0.020(4) 0.018(5) 0.021(5)
C32 0.072(7) 0.051(5) 0.035(5) 0.011(4) 0.033(5) 0.012(5)
C33 0.071(7) 0.049(5) 0.044(5) 0.021(4) 0.026(5) 0.015(5)
C34 0.081(8) 0.057(6) 0.030(5) 0.015(4) 0.025(5) 0.017(5)
C35 0.043(6) 0.072(6) 0.050(5) 0.032(5) 0.018(5) 0.003(5)
C36 0.051(6) 0.042(5) 0.057(6) 0.013(4) 0.022(5) 0.012(5)
C37 0.065(6) 0.044(5) 0.051(5) 0.016(4) 0.021(5) 0.016(5)
C38 0.043(5) 0.036(5) 0.046(5) 0.002(4) 0.016(4) 0.007(4)
C39 0.048(6) 0.053(5) 0.063(6) 0.025(5) 0.030(5) 0.014(5)
C40 0.043(6) 0.068(6) 0.058(6) 0.013(5) 0.014(5) 0.002(5)
C41 0.047(6) 0.082(7) 0.065(7) 0.025(5) 0.013(5) 0.030(6)
C42 0.075(7) 0.061(6) 0.040(5) 0.003(5) 0.009(6) 0.032(6)
C43 0.083(8) 0.054(6) 0.047(5) 0.019(5) 0.030(6) 0.016(5)
C44 0.068(6) 0.059(5) 0.058(5) 0.039(5) 0.041(5) 0.031(5)
C45 0.054(6) 0.075(6) 0.061(6) 0.048(5) 0.031(5) 0.030(5)
C46 0.080(8) 0.068(6) 0.065(6) 0.038(5) 0.040(6) 0.038(6)
C47 0.103(9) 0.101(8) 0.078(7) 0.066(7) 0.061(7) 0.060(7)
C48 0.122(10) 0.101(8) 0.051(6) 0.050(6) 0.043(7) 0.068(8)
C49 0.081(7) 0.094(7) 0.054(6) 0.051(5) 0.032(5) 0.054(6)
C50 0.057(7) 0.079(7) 0.071(6) 0.041(6) 0.025(6) 0.035(6)
C51 0.047(6) 0.057(6) 0.073(6) 0.028(5) 0.034(5) 0.014(5)
C52 0.075(7) 0.052(6) 0.050(6) 0.025(5) 0.035(6) 0.017(5)
C53 0.068(7) 0.072(7) 0.049(6) 0.031(6) 0.025(6) 0.023(6)
C54 0.111(10) 0.055(7) 0.084(8) 0.034(6) 0.056(7) 0.026(7)
C55 0.092(9) 0.084(8) 0.090(9) 0.050(7) 0.037(7) 0.036(8)
C56 0.056(7) 0.098(9) 0.053(6) 0.028(6) 0.012(6) 0.000(6)
C57 0.064(7) 0.061(6) 0.070(7) 0.015(5) 0.034(6) 0.011(5)
C58 0.040(6) 0.053(6) 0.061(6) 0.029(5) 0.016(5) 0.014(5)
C59 0.069(7) 0.105(8) 0.074(7) 0.048(6) 0.023(6) 0.033(7)
C60 0.083(9) 0.101(8) 0.058(6) 0.046(6) 0.038(6) 0.050(7)
C61 0.116(11) 0.221(15) 0.123(10) 0.103(11) 0.086(10) 0.079(11)
C62 0.099(9) 0.062(7) 0.148(11) 0.046(8) 0.089(8) 0.045(7)
C63 0.147(13) 0.081(9) 0.269(18) 0.041(10) 0.153(14) 0.047(9)
S2 0.088(2) 0.087(2) 0.087(2) 0.0381(17) 0.0512(19) 0.0313(19)
F4 0.183(10) 0.318(14) 0.110(7) 0.085(8) 0.086(7) 0.058(9)
F5 0.168(9) 0.271(13) 0.206(10) 0.083(9) 0.128(9) 0.133(10)
O7 0.082(7) 0.312(13) 0.111(7) 0.086(8) 0.059(6) 0.012(8)
O8 0.131(8) 0.186(9) 0.119(7) 0.093(7) 0.053(6) 0.052(7)
O9 0.191(9) 0.074(6) 0.197(9) 0.046(6) 0.120(8) 0.049(6)
C65 0.131(15) 0.143(15) 0.122(14) 0.046(12) 0.060(13) 0.038(13)
S1 0.082(2) 0.0740(19) 0.0695(18) 0.0303(15) 0.0301(17) 0.0161(17)
F1 0.134(8) 0.146(7) 0.276(12) 0.114(8) 0.032(8) 0.071(6)
F2 0.212(11) 0.186(9) 0.186(10) 0.017(8) 0.086(9) 0.103(8)
F3 0.122(7) 0.108(6) 0.293(12) 0.117(7) 0.077(7) 0.020(5)
O4 0.135(8) 0.127(7) 0.242(11) 0.107(7) 0.124(8) 0.041(6)
O5 0.162(9) 0.237(11) 0.063(5) 0.009(6) 0.055(6) 0.015(8)
O6 0.131(8) 0.102(6) 0.108(6) 0.037(5) 0.027(6) 0.056(6)
C64 0.112(14) 0.094(11) 0.124(13) 0.048(10) 0.008(11) 0.010(10)
S3 0.118(3) 0.104(3) 0.140(3) 0.061(3) 0.053(3) 0.038(2)
F7 0.231(8) 0.230(8) 0.230(8) 0.093(3) 0.110(4) 0.095(3)
F8 0.201(12) 0.151(10) 0.231(12) 0.096(9) 0.097(11) 0.115(9)
F9 0.201(12) 0.151(10) 0.231(12) 0.096(9) 0.097(11) 0.115(9)
F7' 0.231(8) 0.230(8) 0.230(8) 0.093(3) 0.110(4) 0.095(3)
F8' 0.201(12) 0.151(10) 0.231(12) 0.096(9) 0.097(11) 0.115(9)
F9' 0.195(8) 0.194(8) 0.195(8) 0.078(3) 0.092(4) 0.082(3)
O10 0.139(11) 0.43(3) 0.302(18) 0.195(18) 0.120(13) 0.047(13)
O11 0.106(9) 0.52(3) 0.147(11) 0.083(14) -0.005(8) 0.026(13)
O12 0.84(4) 0.206(13) 0.165(12) 0.039(10) 0.131(19) 0.35(2)
F6 0.55(3) 0.126(8) 0.245(13) 0.084(8) 0.242(15) 0.155(12)
C66 0.220(17) 0.094(10) 0.23(2) 0.054(11) 0.108(13) 0.084(12)

loop_
_atom_type_symbol
_atom_type_description
_atom_type_scat_dispersion_real
_atom_type_scat_dispersion_imag
_atom_type_scat_source
C C 0.0033 0.0016 'International Tables Vol C Tables 4.2.6.8 and 6.1.1.4'
H H 0.0000 0.0000 'International Tables Vol C Tables 4.2.6.8 and 6.1.1.4'
N N 0.0061 0.0033 'International Tables Vol C Tables 4.2.6.8 and 6.1.1.4'
O O 0.0106 0.0060 'International Tables Vol C Tables 4.2.6.8 and 6.1.1.4'
F F 0.0171 0.0103 'International Tables Vol C Tables 4.2.6.8 and 6.1.1.4'
S S 0.1246 0.1234 'International Tables Vol C Tables 4.2.6.8 and 6.1.1.4'
Cu Cu 0.3201 1.2651 'International Tables Vol C Tables 4.2.6.8 and 6.1.1.4'

loop_
_geom_angle_atom_site_label_1
_geom_angle_atom_site_label_2
_geom_angle_atom_site_label_3
_geom_angle
N10 Cu1 N3 122.1(3)
N10 Cu1 N1 111.3(3)
N3 Cu1 N1 122.7(3)
N10 Cu1 N2 120.4(3)
N3 Cu1 N2 85.1(3)
N1 Cu1 N2 85.4(3)
C39 O1 H1B 109.5
C1 N1 C2 113.8(7)
C1 N1 Cu1 139.1(7)
C2 N1 Cu1 106.9(5)
N1 C1 C34 123.8(8)
N1 C1 H1A 118.1
C34 C1 H1A 118.1
N11 Cu2 N9 128.3(3)
N11 Cu2 N7 105.3(3)
N9 Cu2 N7 124.5(3)
N11 Cu2 N8 113.9(3)
N9 Cu2 N8 85.3(3)
N7 Cu2 N8 85.4(2)
C4 N2 C3 111.1(6)
C4 N2 C37 112.5(6)
C3 N2 C37 111.6(6)
C4 N2 Cu1 102.8(4)
C3 N2 Cu1 102.2(4)
C37 N2 Cu1 115.9(5)
C46 O2 H2C 109.5
C3 C2 N1 110.7(7)
C3 C2 H2A 109.5
N1 C2 H2A 109.5
C3 C2 H2B 109.5
N1 C2 H2B 109.5
H2A C2 H2B 108.1
N12 Cu3 N6 119.4(3)
N12 Cu3 N4 115.9(3)
N6 Cu3 N4 118.8(3)
N12 Cu3 N5 122.7(3)
N6 Cu3 N5 85.7(2)
N4 Cu3 N5 85.9(3)
C6 N3 C5 112.4(7)
C6 N3 Cu1 140.0(7)
C5 N3 Cu1 107.5(5)
C53 O3 H3C 109.5
N2 C3 C2 110.7(7)
N2 C3 H3A 109.5
C2 C3 H3A 109.5
N2 C3 H3B 109.5
C2 C3 H3B 109.5
H3A C3 H3B 108.1
C13 N4 C14 112.8(7)
C13 N4 Cu3 140.5(6)
C14 N4 Cu3 106.6(5)
N2 C4 C5 113.2(6)
N2 C4 H4A 108.9
C5 C4 H4A 108.9
N2 C4 H4B 108.9
C5 C4 H4B 108.9
H4A C4 H4B 107.7
C15 N5 C16 111.3(6)
C15 N5 C51 105.6(6)
C16 N5 C51 111.3(6)
C15 N5 Cu3 100.7(4)
C16 N5 Cu3 100.8(4)
C51 N5 Cu3 126.4(5)
C4 C5 N3 107.9(7)
C4 C5 H5A 110.1
N3 C5 H5A 110.1
C4 C5 H5B 110.1
N3 C5 H5B 110.1
H5A C5 H5B 108.4
C18 N6 C17 113.1(6)
C18 N6 Cu3 139.9(5)
C17 N6 Cu3 106.5(4)
N3 C6 C7 127.3(8)
N3 C6 H6A 116.3
C7 C6 H6A 116.3
C25 N7 C26 114.5(6)
C25 N7 Cu2 138.2(5)
C26 N7 Cu2 106.5(4)
C12 C7 C8 119.9(9)
C12 C7 C6 124.5(8)
C8 C7 C6 115.6(8)
C28 N8 C44 112.9(6)
C28 N8 C27 111.0(6)
C44 N8 C27 112.7(6)
C28 N8 Cu2 99.5(4)
C44 N8 Cu2 116.4(4)
C27 N8 Cu2 103.2(4)
C9 C8 C7 119.3(8)
C9 C8 H8A 120.4
C7 C8 H8A 120.4
C30 N9 C29 116.3(7)
C30 N9 Cu2 135.9(6)
C29 N9 Cu2 107.7(5)
C8 C9 C10 119.9(8)
C8 C9 C13 114.2(9)
C10 C9 C13 125.9(9)
C58 N10 Cu1 171.7(8)
C11 C10 C9 121.3(9)
C11 C10 H10A 119.3
C9 C10 H10A 119.3
C60 N11 Cu2 161.6(9)
C10 C11 C12 118.7(9)
C10 C11 H11A 120.7
C12 C11 H11A 120.7
C7 C12 C11 120.9(8)
C7 C12 H12A 119.5
C11 C12 H12A 119.5
C62 N12 Cu3 171.4(8)
N4 C13 C9 127.5(9)
N4 C13 H13A 116.2
C9 C13 H13A 116.2
N4 C14 C15 110.5(7)
N4 C14 H14A 109.6
C15 C14 H14A 109.6
N4 C14 H14B 109.6
C15 C14 H14B 109.6
H14A C14 H14B 108.1
N5 C15 C14 115.2(7)
N5 C15 H15A 108.5
C14 C15 H15A 108.5
N5 C15 H15B 108.5
C14 C15 H15B 108.5
H15A C15 H15B 107.5
N5 C16 C17 109.8(7)
N5 C16 H16A 109.7
C17 C16 H16A 109.7
N5 C16 H16B 109.7
C17 C16 H16B 109.7
H16A C16 H16B 108.2
C16 C17 N6 112.0(7)
C16 C17 H17A 109.2
N6 C17 H17A 109.2
C16 C17 H17B 109.2
N6 C17 H17B 109.2
H17A C17 H17B 107.9
N6 C18 C19 124.0(7)
N6 C18 H18A 118.0
C19 C18 H18A 118.0
C24 C19 C20 117.8(7)
C24 C19 C18 123.6(7)
C20 C19 C18 118.5(7)
C21 C20 C19 122.5(7)
C21 C20 H20A 118.7
C19 C20 H20A 118.7
C20 C21 C22 118.7(7)
C20 C21 C25 117.7(7)
C22 C21 C25 123.6(7)
C21 C22 C23 120.3(8)
C21 C22 H22A 119.9
C23 C22 H22A 119.9
C24 C23 C22 119.1(8)
C24 C23 H23A 120.5
C22 C23 H23A 120.5
C23 C24 C19 121.5(8)
C23 C24 H24A 119.3
C19 C24 H24A 119.3
N7 C25 C21 124.9(7)
N7 C25 H25A 117.6
C21 C25 H25A 117.6
C27 C26 N7 111.4(6)
C27 C26 H26A 109.3
N7 C26 H26A 109.3
C27 C26 H26B 109.3
N7 C26 H26B 109.3
H26A C26 H26B 108.0
C26 C27 N8 113.8(7)
C26 C27 H27A 108.8
N8 C27 H27A 108.8
C26 C27 H27B 108.8
N8 C27 H27B 108.8
H27A C27 H27B 107.7
N8 C28 C29 110.2(7)
N8 C28 H28A 109.6
C29 C28 H28A 109.6
N8 C28 H28B 109.6
C29 C28 H28B 109.6
H28A C28 H28B 108.1
N9 C29 C28 107.5(6)
N9 C29 H29A 110.2
C28 C29 H29A 110.2
N9 C29 H29B 110.2
C28 C29 H29B 110.2
H29A C29 H29B 108.5
N9 C30 C31 126.3(8)
N9 C30 H30A 116.9
C31 C30 H30A 116.9
C36 C31 C32 119.4(8)
C36 C31 C30 124.3(9)
C32 C31 C30 116.2(8)
C34 C32 C31 120.0(8)
C34 C32 H32A 120.0
C31 C32 H32A 120.0
C34 C33 C35 122.5(8)
C34 C33 H33A 118.8
C35 C33 H33A 118.8
C33 C34 C32 118.0(9)
C33 C34 C1 125.7(8)
C32 C34 C1 116.2(8)
C33 C35 C36 118.9(8)
C33 C35 H35A 120.6
C36 C35 H35A 120.6
C31 C36 C35 121.0(8)
C31 C36 H36A 119.5
C35 C36 H36A 119.5
N2 C37 C38 117.1(6)
N2 C37 H37A 108.0
C38 C37 H37A 108.0
N2 C37 H37B 108.0
C38 C37 H37B 108.0
H37A C37 H37B 107.3
C39 C38 C43 120.0
C39 C38 C37 122.1(5)
C43 C38 C37 117.8(5)
O1 C39 C40 121.3(5)
O1 C39 C38 118.7(5)
C40 C39 C38 120.0
C39 C40 C41 120.0
C39 C40 H40A 120.0
C41 C40 H40A 120.0
C42 C41 C40 120.0
C42 C41 H41A 120.0
C40 C41 H41A 120.0
C43 C42 C41 120.0
C43 C42 H42A 120.0
C41 C42 H42A 120.0
C42 C43 C38 120.0
C42 C43 H43A 120.0
C38 C43 H43A 120.0
N8 C44 C45 116.2(6)
N8 C44 H44A 108.2
C45 C44 H44A 108.2
N8 C44 H44B 108.2
C45 C44 H44B 108.2
H44A C44 H44B 107.4
C46 C45 C50 120.0
C46 C45 C44 121.4(5)
C50 C45 C44 118.5(5)
O2 C46 C45 119.2(5)
O2 C46 C47 120.7(5)
C45 C46 C47 120.0
C46 C47 C48 120.0
C46 C47 H47A 120.0
C48 C47 H47A 120.0
C49 C48 C47 120.0
C49 C48 H48A 120.0
C47 C48 H48A 120.0
C50 C49 C48 120.0
C50 C49 H49A 120.0
C48 C49 H49A 120.0
C49 C50 C45 120.0
C49 C50 H50A 120.0
C45 C50 H50A 120.0
N5 C51 C52 116.8(6)
N5 C51 H51A 108.1
C52 C51 H51A 108.1
N5 C51 H51B 108.1
C52 C51 H51B 108.1
H51A C51 H51B 107.3
C53 C52 C57 120.0
C53 C52 C51 119.1(6)
C57 C52 C51 120.9(6)
O3 C53 C52 120.3(6)
O3 C53 C54 119.7(6)
C52 C53 C54 120.0
C55 C54 C53 120.0
C55 C54 H54A 120.0
C53 C54 H54A 120.0
C54 C55 C56 120.0
C54 C55 H55A 120.0
C56 C55 H55A 120.0
C57 C56 C55 120.0
C57 C56 H56A 120.0
C55 C56 H56A 120.0
C56 C57 C52 120.0
C56 C57 H57A 120.0
C52 C57 H57A 120.0
N10 C58 C59 178.6(11)
C58 C59 H59A 109.5
C58 C59 H59B 109.5
H59A C59 H59B 109.5
C58 C59 H59C 109.5
H59A C59 H59C 109.5
H59B C59 H59C 109.5
N11 C60 C61 177.5(12)
C60 C61 H61A 109.5
C60 C61 H61B 109.5
H61A C61 H61B 109.5
C60 C61 H61C 109.5
H61A C61 H61C 109.5
H61B C61 H61C 109.5
N12 C62 C63 177.7(11)
C62 C63 H63A 109.5
C62 C63 H63B 109.5
H63A C63 H63B 109.5
C62 C63 H63C 109.5
H63A C63 H63C 109.5
H63B C63 H63C 109.5
O7 S2 O9 115.2(7)
O7 S2 O8 114.8(6)
O9 S2 O8 112.5(6)
O7 S2 C65 105.9(8)
O9 S2 C65 103.9(7)
O8 S2 C65 102.8(8)
F5 C65 F6 109.3(18)
F5 C65 F4 105.3(16)
F6 C65 F4 112.1(16)
F5 C65 S2 111.0(12)
F6 C65 S2 109.7(13)
F4 C65 S2 109.4(14)
O4 S1 O5 114.9(6)
O4 S1 O6 118.5(6)
O5 S1 O6 109.4(6)
O4 S1 C64 103.4(8)
O5 S1 C64 103.3(8)
O6 S1 C64 105.5(6)
F1 C64 F3 111.0(14)
F1 C64 F2 109.5(19)
F3 C64 F2 103.0(12)
F1 C64 S1 118.5(12)
F3 C64 S1 107.9(13)
F2 C64 S1 105.6(10)
O12 S3 O10 119.1(15)
O12 S3 O11 123.3(15)
O10 S3 O11 104.7(10)
O12 S3 C66 99.5(9)
O10 S3 C66 103.5(10)
O11 S3 C66 103.5(10)
F9' C66 F7 97.3(18)
F9' C66 F8' 94.0(11)
F7 C66 F8' 53.1(14)
F9' C66 F7' 94.6(17)
F7 C66 F7' 44.4(16)
F8' C66 F7' 97.5(18)
F9' C66 F9 54.6(11)
F7 C66 F9 109.6(19)
F8' C66 F9 144.5(15)
F7' C66 F9 72.2(15)
F9' C66 F8 54.8(11)
F7 C66 F8 116(2)
F8' C66 F8 71.2(12)
F7' C66 F8 145.0(18)
F9 C66 F8 97.5(16)
F9' C66 S3 143.0(14)
F7 C66 S3 119.7(18)
F8' C66 S3 107.2(12)
F7' C66 S3 111.7(11)
F9 C66 S3 108.1(12)
F8 C66 S3 103.4(13)

loop_
_geom_bond_atom_site_label_1
_geom_bond_atom_site_label_2
_geom_bond_distance
Cu1 N10 1.970(9)
Cu1 N3 2.033(7)
Cu1 N1 2.053(7)
Cu1 N2 2.188(7)
O1 C39 1.362(7)
O1 H1B 0.8200
N1 C1 1.255(9)
N1 C2 1.525(10)
C1 C34 1.466(12)
C1 H1A 0.9300
Cu2 N11 1.952(9)
Cu2 N9 2.023(7)
Cu2 N7 2.083(7)
Cu2 N8 2.197(7)
N2 C4 1.461(9)
N2 C3 1.482(10)
N2 C37 1.493(9)
O2 C46 1.377(7)
O2 H2C 0.8200
C2 C3 1.488(11)
C2 H2A 0.9700
C2 H2B 0.9700
Cu3 N12 1.949(9)
Cu3 N6 2.032(7)
Cu3 N4 2.086(8)
Cu3 N5 2.225(7)
N3 C6 1.279(9)
N3 C5 1.515(10)
O3 C53 1.365(7)
O3 H3C 0.8200
C3 H3A 0.9700
C3 H3B 0.9700
N4 C13 1.282(10)
N4 C14 1.498(9)
C4 C5 1.494(10)
C4 H4A 0.9700
C4 H4B 0.9700
N5 C15 1.462(9)
N5 C16 1.488(9)
N5 C51 1.511(9)
C5 H5A 0.9700
C5 H5B 0.9700
N6 C18 1.300(9)
N6 C17 1.511(9)
C6 C7 1.506(12)
C6 H6A 0.9300
N7 C25 1.311(9)
N7 C26 1.494(9)
C7 C12 1.350(11)
C7 C8 1.419(11)
N8 C28 1.450(10)
N8 C44 1.482(9)
N8 C27 1.492(9)
C8 C9 1.366(11)
C8 H8A 0.9300
N9 C30 1.251(10)
N9 C29 1.468(9)
C9 C10 1.390(11)
C9 C13 1.499(11)
N10 C58 1.125(10)
C10 C11 1.363(11)
C10 H10A 0.9300
N11 C60 1.142(11)
C11 C12 1.404(12)
C11 H11A 0.9300
C12 H12A 0.9300
N12 C62 1.110(10)
C13 H13A 0.9300
C14 C15 1.509(10)
C14 H14A 0.9700
C14 H14B 0.9700
C15 H15A 0.9700
C15 H15B 0.9700
C16 C17 1.489(10)
C16 H16A 0.9700
C16 H16B 0.9700
C17 H17A 0.9700
C17 H17B 0.9700
C18 C19 1.481(10)
C18 H18A 0.9300
C19 C24 1.383(10)
C19 C20 1.384(10)
C20 C21 1.359(9)
C20 H20A 0.9300
C21 C22 1.390(11)
C21 C25 1.456(10)
C22 C23 1.393(11)
C22 H22A 0.9300
C23 C24 1.372(10)
C23 H23A 0.9300
C24 H24A 0.9300
C25 H25A 0.9300
C26 C27 1.492(10)
C26 H26A 0.9700
C26 H26B 0.9700
C27 H27A 0.9700
C27 H27B 0.9700
C28 C29 1.530(10)
C28 H28A 0.9700
C28 H28B 0.9700
C29 H29A 0.9700
C29 H29B 0.9700
C30 C31 1.476(11)
C30 H30A 0.9300
C31 C36 1.364(11)
C31 C32 1.399(11)
C32 C34 1.399(10)
C32 H32A 0.9300
C33 C34 1.369(11)
C33 C35 1.371(11)
C33 H33A 0.9300
C35 C36 1.375(10)
C35 H35A 0.9300
C36 H36A 0.9300
C37 C38 1.532(9)
C37 H37A 0.9700
C37 H37B 0.9700
C38 C39 1.3900
C38 C43 1.3900
C39 C40 1.3900
C40 C41 1.3900
C40 H40A 0.9300
C41 C42 1.3900
C41 H41A 0.9300
C42 C43 1.3900
C42 H42A 0.9300
C43 H43A 0.9300
C44 C45 1.546(8)
C44 H44A 0.9700
C44 H44B 0.9700
C45 C46 1.3900
C45 C50 1.3900
C46 C47 1.3900
C47 C48 1.3900
C47 H47A 0.9300
C48 C49 1.3900
C48 H48A 0.9300
C49 C50 1.3900
C49 H49A 0.9300
C50 H50A 0.9300
C51 C52 1.512(9)
C51 H51A 0.9700
C51 H51B 0.9700
C52 C53 1.3900
C52 C57 1.3900
C53 C54 1.3900
C54 C55 1.3900
C54 H54A 0.9300
C55 C56 1.3900
C55 H55A 0.9300
C56 C57 1.3900
C56 H56A 0.9300
C57 H57A 0.9300
C58 C59 1.458(13)
C59 H59A 0.9600
C59 H59B 0.9600
C59 H59C 0.9600
C60 C61 1.434(14)
C61 H61A 0.9600
C61 H61B 0.9600
C61 H61C 0.9600
C62 C63 1.488(14)
C63 H63A 0.9600
C63 H63B 0.9600
C63 H63C 0.9600
S2 O7 1.397(8)
S2 O9 1.410(8)
S2 O8 1.429(8)
S2 C65 1.804(17)
F4 C65 1.287(18)
F5 C65 1.284(17)
C65 F6 1.295(18)
S1 O4 1.383(8)
S1 O5 1.410(8)
S1 O6 1.430(8)
S1 C64 1.834(16)
F1 C64 1.195(16)
F2 C64 1.370(17)
F3 C64 1.339(17)
S3 O12 1.187(11)
S3 O10 1.375(14)
S3 O11 1.408(12)
S3 C66 1.683(14)
F7 C66 1.366(10)
F8 C66 1.401(10)
F9 C66 1.401(10)
F7' C66 1.404(10)
F8' C66 1.380(9)
F9' C66 1.334(10)

loop_
_geom_torsion_atom_site_label_1
_geom_torsion_atom_site_label_2
_geom_torsion_atom_site_label_3
_geom_torsion_atom_site_label_4
_geom_torsion
N10 Cu1 N1 C1 -60.8(10)
N3 Cu1 N1 C1 97.2(9)
N2 Cu1 N1 C1 178.4(9)
N10 Cu1 N1 C2 112.7(5)
N3 Cu1 N1 C2 -89.3(6)
N2 Cu1 N1 C2 -8.2(5)
C2 N1 C1 C34 -176.4(8)
Cu1 N1 C1 C34 -3.3(15)
N10 Cu1 N2 C4 113.6(5)
N3 Cu1 N2 C4 -11.0(4)
N1 Cu1 N2 C4 -134.4(5)
N10 Cu1 N2 C3 -131.1(5)
N3 Cu1 N2 C3 104.2(5)
N1 Cu1 N2 C3 -19.2(5)
N10 Cu1 N2 C37 -9.6(6)
N3 Cu1 N2 C37 -134.2(5)
N1 Cu1 N2 C37 102.4(5)
C1 N1 C2 C3 -149.2(8)
Cu1 N1 C2 C3 35.5(8)
N10 Cu1 N3 C6 44.9(9)
N1 Cu1 N3 C6 -110.8(9)
N2 Cu1 N3 C6 167.9(9)
N10 Cu1 N3 C5 -139.6(5)
N1 Cu1 N3 C5 64.7(6)
N2 Cu1 N3 C5 -16.6(5)
C4 N2 C3 C2 153.4(7)
C37 N2 C3 C2 -80.1(8)
Cu1 N2 C3 C2 44.4(7)
N1 C2 C3 N2 -56.5(9)
N12 Cu3 N4 C13 -45.9(10)
N6 Cu3 N4 C13 106.8(9)
N5 Cu3 N4 C13 -170.4(10)
N12 Cu3 N4 C14 136.0(5)
N6 Cu3 N4 C14 -71.3(5)
N5 Cu3 N4 C14 11.5(5)
C3 N2 C4 C5 -70.0(9)
C37 N2 C4 C5 164.0(7)
Cu1 N2 C4 C5 38.6(7)
N12 Cu3 N5 C15 -103.9(5)
N6 Cu3 N5 C15 133.6(5)
N4 Cu3 N5 C15 14.3(5)
N12 Cu3 N5 C16 141.7(5)
N6 Cu3 N5 C16 19.2(5)
N4 Cu3 N5 C16 -100.1(5)
N12 Cu3 N5 C51 14.7(7)
N6 Cu3 N5 C51 -107.8(6)
N4 Cu3 N5 C51 133.0(6)
N2 C4 C5 N3 -56.0(9)
C6 N3 C5 C4 -141.7(7)
Cu1 N3 C5 C4 41.4(7)
N12 Cu3 N6 C18 54.5(10)
N4 Cu3 N6 C18 -97.2(9)
N5 Cu3 N6 C18 179.8(9)
N12 Cu3 N6 C17 -116.8(5)
N4 Cu3 N6 C17 91.5(6)
N5 Cu3 N6 C17 8.6(5)
C5 N3 C6 C7 -176.4(8)
Cu1 N3 C6 C7 -1.0(14)
N11 Cu2 N7 C25 -38.7(9)
N9 Cu2 N7 C25 126.8(8)
N8 Cu2 N7 C25 -152.2(8)
N11 Cu2 N7 C26 129.4(5)
N9 Cu2 N7 C26 -65.1(6)
N8 Cu2 N7 C26 15.9(5)
N3 C6 C7 C12 -7.8(14)
N3 C6 C7 C8 170.9(8)
N11 Cu2 N8 C28 150.1(5)
N9 Cu2 N8 C28 20.0(4)
N7 Cu2 N8 C28 -105.2(5)
N11 Cu2 N8 C44 28.4(6)
N9 Cu2 N8 C44 -101.6(6)
N7 Cu2 N8 C44 133.1(6)
N11 Cu2 N8 C27 -95.6(5)
N9 Cu2 N8 C27 134.3(5)
N7 Cu2 N8 C27 9.1(5)
C12 C7 C8 C9 -0.2(13)
C6 C7 C8 C9 -179.0(7)
N11 Cu2 N9 C30 69.4(9)
N7 Cu2 N9 C30 -92.6(8)
N8 Cu2 N9 C30 -173.7(8)
N11 Cu2 N9 C29 -105.6(6)
N7 Cu2 N9 C29 92.4(5)
N8 Cu2 N9 C29 11.3(5)
C7 C8 C9 C10 0.1(12)
C7 C8 C9 C13 179.2(7)
N3 Cu1 N10 C58 -80(5)
N1 Cu1 N10 C58 78(5)
N2 Cu1 N10 C58 175(5)
C8 C9 C10 C11 0.1(13)
C13 C9 C10 C11 -178.8(8)
N9 Cu2 N11 C60 -143(2)
N7 Cu2 N11 C60 21(3)
N8 Cu2 N11 C60 113(3)
C9 C10 C11 C12 -0.3(13)
C8 C7 C12 C11 0.0(13)
C6 C7 C12 C11 178.7(8)
C10 C11 C12 C7 0.2(13)
N6 Cu3 N12 C62 -53(7)
N4 Cu3 N12 C62 99(7)
N5 Cu3 N12 C62 -158(6)
C14 N4 C13 C9 177.8(8)
Cu3 N4 C13 C9 -0.2(16)
C8 C9 C13 N4 -166.8(9)
C10 C9 C13 N4 12.2(14)
C13 N4 C14 C15 145.5(8)
Cu3 N4 C14 C15 -35.8(8)
C16 N5 C15 C14 66.4(8)
C51 N5 C15 C14 -172.6(6)
Cu3 N5 C15 C14 -39.8(7)
N4 C14 C15 N5 55.0(9)
C15 N5 C16 C17 -150.2(7)
C51 N5 C16 C17 92.2(7)
Cu3 N5 C16 C17 -44.1(7)
N5 C16 C17 N6 58.2(9)
C18 N6 C17 C16 149.0(7)
Cu3 N6 C17 C16 -37.1(8)
C17 N6 C18 C19 177.6(7)
Cu3 N6 C18 C19 6.7(14)
N6 C18 C19 C24 -14.7(13)
N6 C18 C19 C20 167.4(8)
C24 C19 C20 C21 0.8(13)
C18 C19 C20 C21 178.8(8)
C19 C20 C21 C22 1.3(13)
C19 C20 C21 C25 178.4(8)
C20 C21 C22 C23 -3.5(14)
C25 C21 C22 C23 179.6(8)
C21 C22 C23 C24 3.5(14)
C22 C23 C24 C19 -1.4(14)
C20 C19 C24 C23 -0.7(13)
C18 C19 C24 C23 -178.7(8)
C26 N7 C25 C21 178.2(7)
Cu2 N7 C25 C21 -14.4(13)
C20 C21 C25 N7 174.7(8)
C22 C21 C25 N7 -8.3(13)
C25 N7 C26 C27 131.8(8)
Cu2 N7 C26 C27 -39.5(8)
N7 C26 C27 N8 52.2(9)
C28 N8 C27 C26 71.7(8)
C44 N8 C27 C26 -160.6(6)
Cu2 N8 C27 C26 -34.1(8)
C44 N8 C28 C29 76.5(7)
C27 N8 C28 C29 -155.8(6)
Cu2 N8 C28 C29 -47.6(6)
C30 N9 C29 C28 144.1(7)
Cu2 N9 C29 C28 -39.8(8)
N8 C28 C29 N9 62.8(8)
C29 N9 C30 C31 -179.2(8)
Cu2 N9 C30 C31 6.1(14)
N9 C30 C31 C36 -20.8(13)
N9 C30 C31 C32 161.2(8)
C36 C31 C32 C34 3.2(12)
C30 C31 C32 C34 -178.7(7)
C35 C33 C34 C32 -1.8(12)
C35 C33 C34 C1 173.6(8)
C31 C32 C34 C33 0.8(12)
C31 C32 C34 C1 -175.1(8)
N1 C1 C34 C33 -6.3(14)
N1 C1 C34 C32 169.2(8)
C34 C33 C35 C36 -1.2(13)
C32 C31 C36 C35 -6.2(12)
C30 C31 C36 C35 175.8(8)
C33 C35 C36 C31 5.3(12)
C4 N2 C37 C38 61.6(9)
C3 N2 C37 C38 -64.1(8)
Cu1 N2 C37 C38 179.5(5)
N2 C37 C38 C39 92.5(7)
N2 C37 C38 C43 -90.6(7)
C43 C38 C39 O1 -179.5(6)
C37 C38 C39 O1 -2.7(7)
C43 C38 C39 C40 0.0
C37 C38 C39 C40 176.9(6)
O1 C39 C40 C41 179.5(6)
C38 C39 C40 C41 0.0
C39 C40 C41 C42 0.0
C40 C41 C42 C43 0.0
C41 C42 C43 C38 0.0
C39 C38 C43 C42 0.0
C37 C38 C43 C42 -177.0(5)
C28 N8 C44 C45 61.9(8)
C27 N8 C44 C45 -64.9(8)
Cu2 N8 C44 C45 176.2(5)
N8 C44 C45 C46 -94.0(7)
N8 C44 C45 C50 88.8(7)
C50 C45 C46 O2 -176.6(6)
C44 C45 C46 O2 6.3(7)
C50 C45 C46 C47 0.0
C44 C45 C46 C47 -177.1(6)
O2 C46 C47 C48 176.5(6)
C45 C46 C47 C48 0.0
C46 C47 C48 C49 0.0
C47 C48 C49 C50 0.0
C48 C49 C50 C45 0.0
C46 C45 C50 C49 0.0
C44 C45 C50 C49 177.2(6)
C15 N5 C51 C52 -174.2(7)
C16 N5 C51 C52 -53.1(9)
Cu3 N5 C51 C52 69.5(8)
N5 C51 C52 C53 -90.1(7)
N5 C51 C52 C57 91.4(7)
C57 C52 C53 O3 179.0(6)
C51 C52 C53 O3 0.5(7)
C57 C52 C53 C54 0.0
C51 C52 C53 C54 -178.5(6)
O3 C53 C54 C55 -179.0(6)
C52 C53 C54 C55 0.0
C53 C54 C55 C56 0.0
C54 C55 C56 C57 0.0
C55 C56 C57 C52 0.0
C53 C52 C57 C56 0.0
C51 C52 C57 C56 178.5(6)
Cu1 N10 C58 C59 33(43)
Cu2 N11 C60 C61 -46(29)
Cu3 N12 C62 C63 -46(38)
O7 S2 C65 F5 172.4(14)
O9 S2 C65 F5 50.6(16)
O8 S2 C65 F5 -66.8(15)
O7 S2 C65 F6 -66.7(16)
O9 S2 C65 F6 171.5(14)
O8 S2 C65 F6 54.0(16)
O7 S2 C65 F4 56.6(15)
O9 S2 C65 F4 -65.2(14)
O8 S2 C65 F4 177.4(12)
O4 S1 C64 F1 -56.9(18)
O5 S1 C64 F1 63.2(18)
O6 S1 C64 F1 178.0(16)
O4 S1 C64 F3 176.0(11)
O5 S1 C64 F3 -64.0(12)
O6 S1 C64 F3 50.8(13)
O4 S1 C64 F2 66.3(13)
O5 S1 C64 F2 -173.7(11)
O6 S1 C64 F2 -58.8(13)
O12 S3 C66 F9' -93(3)
O10 S3 C66 F9' 30(3)
O11 S3 C66 F9' 139(2)
O12 S3 C66 F7 88(2)
O10 S3 C66 F7 -149(2)
O11 S3 C66 F7 -40(2)
O12 S3 C66 F8' 144.5(18)
O10 S3 C66 F8' -92.3(15)
O11 S3 C66 F8' 16.8(15)
O12 S3 C66 F7' 39(2)
O10 S3 C66 F7' 162.0(17)
O11 S3 C66 F7' -89.0(17)
O12 S3 C66 F9 -38.7(19)
O10 S3 C66 F9 84.5(15)
O11 S3 C66 F9 -166.4(14)
O12 S3 C66 F8 -141.3(18)
O10 S3 C66 F8 -18.1(16)
O11 S3 C66 F8 90.9(15)

loop_
_platon_squeeze_void_nr
_platon_squeeze_void_average_x
_platon_squeeze_void_average_y
_platon_squeeze_void_average_z
_platon_squeeze_void_volume
_platon_squeeze_void_count_electrons
1 0.000 0.000 0.500 152.0 19.4
2 0.309 0.429 0.656 6.6 4.5
3 0.362 0.514 0.789 12.5 4.3
4 0.369 0.440 0.042 7.2 -0.2
5 0.641 0.493 0.221 13.2 5.4
6 0.631 0.559 0.958 7.2 0.0
7 0.697 0.578 0.356 6.0 3.1
